data_9012951
loop_
_publ_author_name
'Allan, D. R.'
'Nelmes, R. J.'

_publ_section_title
;The structural pressure dependence of potassium titanyl phosphate (KTP) to 8
 GPa Sample: P = 6.3 GPa
;
_journal_name_full 'Journal of Physics: Condensed Matter'
_journal_page_first 2337
_journal_page_last 2363
_journal_paper_doi 10.1088/0953-8984/8/14/010
_journal_volume 8
_journal_year 1996
_chemical_formula_structural KTiOPO4:
_chemical_formula_sum 'K O5 P Ti'
_space_group_IT_number 33
_symmetry_space_group_name_Hall 'P 2c -2n'
_symmetry_space_group_name_H-M 'P n a 21'
_cell_angle_alpha 90
_cell_angle_beta 90
_cell_angle_gamma 90
_cell_formula_units_Z 8
_cell_length_a 12.490
_cell_length_b 6.324
_cell_length_c 10.069
_cell_volume 795.318
_database_code_amcsd 0013281
_diffrn_ambient_pressure 6.3e+06
_exptl_crystal_density_diffrn 3.306
_cod_original_formula_sum 'K Ti P O5'
_cod_database_code 9012951
_amcsd_formula_title KTiOPO4:

loop_
_space_group_symop_operation_xyz
x,y,z
1/2+x,1/2-y,z
1/2-x,1/2+y,1/2+z
-x,-y,1/2+z

loop_
_atom_site_label
_atom_site_fract_x
_atom_site_fract_y
_atom_site_fract_z
_atom_site_type_symbol
_atom_site_attached_hydrogens
K1 0.39640 0.77790 0.63090 K 0
K2 0.11380 0.70130 0.86710 K 0
Ti1 0.37120 0.48860 -0.00040 Ti 0
Ti2 0.27990 0.25670 0.72310 Ti 0
P1 0.52850 0.32170 0.76030 P 0
P2 0.17960 0.48110 0.47710 P 0
O1 0.51580 0.41860 0.89810 O 0
O2 0.54090 0.50450 0.65970 O 0
O3 0.43280 0.18490 0.71300 O 0
O4 0.62800 0.18400 0.75650 O 0
O5 0.09860 0.29670 0.46870 O 0
O6 0.12250 0.67530 0.52720 O 0
O7 0.23020 0.51250 0.33540 O 0
O8 0.27660 0.43480 0.56490 O 0
OT1 0.18830 0.97200 0.32470 O 0
OT2 0.24920 0.03760 0.57820 O 0

loop_
_cod_changelog_entry_id
_cod_changelog_entry_author
_cod_changelog_entry_date
_cod_changelog_entry_text
1
;cod-tools version 3.8.0
Id: cif_guess_AMCSD_atom_types 9581 2023-05-17 12:35:41Z saulius
;
2023-05-23T09:25:30+03:00
;Derived atom types and hydrogen counts
from atom names that follow the AMCSD naming convention
(Wat == water, O-H == hydroxyl).
;

loop_
_cod_related_entry_id
_cod_related_entry_database
_cod_related_entry_code
1 AMCSD 0013281
